data_1541909
loop_
_publ_author_name
'Nuthanakanti, Ashok'
'Srivatsan, Seergazhi G.'

_publ_section_title
;
 Hierarchical self-assembly of switchable nucleolipid supramolecular gels
 based on environmentally-sensitive fluorescent nucleoside analogs.
;
_journal_issue 6
_journal_name_full Nanoscale
_journal_page_first 3607
_journal_page_last 3619
_journal_paper_doi 10.1039/c5nr07490h
_journal_volume 8
_journal_year 2016
_chemical_absolute_configuration unk
_chemical_formula_sum 'C50.5 H79.5 N2.5 O9.5'
_chemical_formula_weight 873.66
_space_group_crystal_system triclinic
_space_group_IT_number 1
_space_group_name_Hall 'P 1'
_space_group_name_H-M_alt 'P 1'
_symmetry_space_group_name_Hall 'P 1'
_symmetry_space_group_name_H-M 'P 1'
_atom_sites_solution_hydrogens geom
_audit_creation_method SHELXL-2014/6
_cell_angle_alpha 94.389(14)
_cell_angle_beta 97.977(16)
_cell_angle_gamma 109.553(14)
_cell_formula_units_Z 2
_cell_length_a 8.671(7)
_cell_length_b 11.183(9)
_cell_length_c 27.36(2)
_cell_measurement_reflns_used 202
_cell_measurement_temperature 100(2)
_cell_measurement_theta_max 17.48
_cell_measurement_theta_min 2.52
_cell_volume 2454(3)
_computing_cell_refinement 'Bruker SAINT'
_computing_data_collection 'Bruker APEX2'
_computing_data_reduction 'Bruker SAINT'
_computing_molecular_graphics 'Bruker SHELXTL'
_computing_publication_material 'Bruker SHELXTL'
_computing_structure_refinement 'SHELXL-2013 (Sheldrick, 2013)'
_computing_structure_solution 'SHELXS-97 (Sheldrick, 2008)'
_diffrn_ambient_temperature 100(2)
_diffrn_measured_fraction_theta_full 0.971
_diffrn_measured_fraction_theta_max 0.994
_diffrn_measurement_device_type 'Bruker APEX-II CCD'
_diffrn_measurement_method '\f and \w scans'
_diffrn_radiation_type MoK\a
_diffrn_radiation_wavelength 0.71073
_diffrn_reflns_av_R_equivalents 0.3614
_diffrn_reflns_av_unetI/netI 0.5923
_diffrn_reflns_laue_measured_fraction_full 0.971
_diffrn_reflns_laue_measured_fraction_max 0.994
_diffrn_reflns_limit_h_max 9
_diffrn_reflns_limit_h_min -10
_diffrn_reflns_limit_k_max 13
_diffrn_reflns_limit_k_min -13
_diffrn_reflns_limit_l_max 32
_diffrn_reflns_limit_l_min -32
_diffrn_reflns_number 32275
_diffrn_reflns_point_group_measured_fraction_full 0.674
_diffrn_reflns_point_group_measured_fraction_max 0.690
_diffrn_reflns_theta_full 25.242
_diffrn_reflns_theta_max 25.026
_diffrn_reflns_theta_min 4.100
_exptl_absorpt_coefficient_mu 0.081
_exptl_absorpt_correction_T_max 0.996
_exptl_absorpt_correction_T_min 0.982
_exptl_absorpt_correction_type multi-scan
_exptl_absorpt_process_details 'MULTI-SCAN ABSORPTION CORRECTION'
_exptl_crystal_colour COLOURLESS
_exptl_crystal_density_diffrn 1.182
_exptl_crystal_description PLATES
_exptl_crystal_F_000 952
_exptl_crystal_size_max 0.390
_exptl_crystal_size_mid 0.190
_exptl_crystal_size_min 0.050
_refine_diff_density_max 0.239
_refine_diff_density_min -0.262
_refine_diff_density_rms 0.055
_refine_ls_abs_structure_details
;
 Flack x determined using 435 quotients [(I+)-(I-)]/[(I+)+(I-)]
 (Parsons, Flack and Wagner, Acta Cryst. B69 (2013) 249-259).
;
_refine_ls_abs_structure_Flack 1.0(10)
_refine_ls_extinction_method none
_refine_ls_goodness_of_fit_ref 0.643
_refine_ls_hydrogen_treatment constr
_refine_ls_matrix_type full
_refine_ls_number_parameters 1134
_refine_ls_number_reflns 11984
_refine_ls_number_restraints 45
_refine_ls_restrained_S_all 0.642
_refine_ls_R_factor_all 0.2949
_refine_ls_R_factor_gt 0.0725
_refine_ls_shift/su_max 0.000
_refine_ls_shift/su_mean 0.000
_refine_ls_structure_factor_coef Fsqd
_refine_ls_weighting_details 'w=1/[\s^2^(Fo^2^)+(0.0902P)^2^] where P=(Fo^2^+2Fc^2^)/3'
_refine_ls_weighting_scheme calc
_refine_ls_wR_factor_gt 0.1467
_refine_ls_wR_factor_ref 0.2409
_reflns_Friedel_coverage 0.388
_reflns_friedel_fraction_full 0.377
_reflns_friedel_fraction_max 0.386
_reflns_number_gt 2804
_reflns_number_total 11984
_reflns_threshold_expression 'I > 2\s(I)'
_cod_data_source_file c5nr07490h4.cif
_cod_data_source_block 6
_cod_depositor_comments
;
The following automatic conversions were performed:

'_chemical_absolute_configuration' value 'UNK' changed to 'unk'
according to
/usr/data/users/saulius/crontab/automatic-downloads/rss-feeds/RSC/lib/dictionaries/cif_core.dic
dictionary named 'cif_core.dic' version 2.4.2 from 2011-04-26.

'_exptl_absorpt_correction_type' value 'MULTI-SCAN' changed to
'multi-scan' according to
/usr/data/users/saulius/crontab/automatic-downloads/rss-feeds/RSC/lib/dictionaries/cif_core.dic
dictionary named 'cif_core.dic' version 2.4.2 from 2011-04-26.

Automatic conversion script
Id: cif_fix_values 4268 2015-11-12 08:31:59Z antanas 

 Adding full bibliography for 1541907--1541910.cif.
;
_cod_original_cell_volume 2455(4)
_cod_original_formula_sum 'C50.50 H79.50 N2.50 O9.50'
_cod_database_code 1541909
_shelx_space_group_comment
;
The symmetry employed for this shelxl refinement is uniquely defined
by the following loop, which should always be used as a source of
symmetry information in preference to the above space-group names.
They are only intended as comments.
;
_shelx_estimated_absorpt_t_min 0.969
_shelx_estimated_absorpt_t_max 0.996
_shelxl_version_number 2014/6

loop_
_space_group_symop_operation_xyz
'x, y, z'

loop_
_atom_site_label
_atom_site_type_symbol
_atom_site_fract_x
_atom_site_fract_y
_atom_site_fract_z
_atom_site_U_iso_or_equiv
_atom_site_adp_type
_atom_site_occupancy
_atom_site_site_symmetry_order
_atom_site_calc_flag
_atom_site_refinement_flags_posn
_atom_site_refinement_flags_adp
O2'B O 0.6039(12) 0.4399(9) 0.7133(4) 0.031(3) Uani 1 1 d . .
O3'B O 0.8544(11) 0.4636(9) 0.6714(4) 0.026(3) Uani 1 1 d . .
O4'B O 0.9649(11) 0.7135(8) 0.7482(4) 0.025(3) Uani 1 1 d . .
O63 O 0.7569(12) 0.2530(9) 0.6785(4) 0.030(3) Uani 1 1 d . .
O5'B O 1.0826(12) 0.5674(10) 0.8230(4) 0.027(3) Uani 1 1 d . .
H5'B H 1.1526 0.5809 0.8491 0.040 Uiso 1 1 calc R U
O4B O 0.6862(12) 0.9290(9) 0.9076(4) 0.033(3) Uani 1 1 d . .
O2B O 0.5305(11) 0.7444(9) 0.7467(4) 0.025(3) Uani 1 1 d . .
O1B O 1.1007(12) 0.8013(9) 0.9221(4) 0.031(3) Uani 1 1 d . .
O47 O 0.4533(12) 0.4600(10) 0.7728(5) 0.034(3) Uani 1 1 d . .
O2'A O 1.2058(11) 1.0433(8) 0.7332(4) 0.022(2) Uani 1 1 d . .
O3'A O 0.8761(12) 0.9676(9) 0.7114(5) 0.026(3) Uani 1 1 d . .
O4'A O 0.9401(11) 1.0318(8) 0.8210(4) 0.023(3) Uani 1 1 d . .
O31 O 0.9554(13) 1.0503(10) 0.6418(4) 0.038(3) Uani 1 1 d . .
O5'A O 1.0420(11) 1.3097(9) 0.8114(4) 0.030(3) Uani 1 1 d . .
H5'A H 1.0429 1.3850 0.8110 0.045 Uiso 1 1 calc R U
O2A O 1.3492(11) 0.9342(9) 0.8298(4) 0.026(3) Uani 1 1 d . .
O4A O 1.5748(13) 1.1928(10) 0.9777(5) 0.045(4) Uani 1 1 d . .
O1A O 1.1742(12) 1.3393(9) 0.9530(4) 0.035(3) Uani 1 1 d . .
O15 O 1.4640(13) 1.1723(10) 0.7715(4) 0.037(3) Uani 1 1 d . .
N1B N 0.7551(15) 0.7173(10) 0.7931(5) 0.026(4) Uani 1 1 d . .
N1A N 1.2184(13) 1.0686(11) 0.8557(5) 0.021(3) Uani 1 1 d . .
N4 N 0.5570(18) 0.5292(14) 0.9099(6) 0.048(4) Uani 1 1 d . .
O1E O 0.3428(14) 0.5990(11) 0.8948(5) 0.043(3) Uani 1 1 d . .
C56 C -0.204(2) -0.1794(15) 0.3798(7) 0.040(5) Uani 1 1 d . .
H56A H -0.2482 -0.1202 0.3622 0.048 Uiso 1 1 calc R U
H56B H -0.2910 -0.2302 0.3976 0.048 Uiso 1 1 calc R U
C55 C -0.0489(18) -0.1018(15) 0.4176(7) 0.038(5) Uani 1 1 d . .
H55A H 0.0378 -0.0528 0.3995 0.045 Uiso 1 1 calc R U
H55B H -0.0064 -0.1617 0.4352 0.045 Uiso 1 1 calc R U
C54 C -0.0782(19) -0.0073(16) 0.4567(7) 0.043(5) Uani 1 1 d . .
H54A H -0.1192 0.0530 0.4390 0.052 Uiso 1 1 calc R U
H54B H -0.1670 -0.0566 0.4741 0.052 Uiso 1 1 calc R U
C53 C 0.0724(18) 0.0696(15) 0.4954(7) 0.043(6) Uani 1 1 d . .
H53A H 0.1630 0.1166 0.4782 0.052 Uiso 1 1 calc R U
H53B H 0.1107 0.0098 0.5144 0.052 Uiso 1 1 calc R U
C52 C 0.0405(19) 0.1663(14) 0.5323(6) 0.033(5) Uani 1 1 d . .
H52A H 0.0014 0.2256 0.5133 0.039 Uiso 1 1 calc R U
H52B H -0.0497 0.1192 0.5496 0.039 Uiso 1 1 calc R U
C51 C 0.1893(18) 0.2433(15) 0.5705(6) 0.033(5) Uani 1 1 d . .
H51A H 0.2807 0.2891 0.5533 0.040 Uiso 1 1 calc R U
H51B H 0.2268 0.1845 0.5903 0.040 Uiso 1 1 calc R U
C50 C 0.1549(19) 0.3407(15) 0.6057(7) 0.041(5) Uani 1 1 d . .
H50A H 0.1204 0.4000 0.5853 0.049 Uiso 1 1 calc R U
H50B H 0.0590 0.2940 0.6210 0.049 Uiso 1 1 calc R U
C49 C 0.2942(19) 0.4201(14) 0.6470(8) 0.050(6) Uani 1 1 d . .
H49A H 0.2706 0.4966 0.6593 0.060 Uiso 1 1 calc R U
H49B H 0.3989 0.4499 0.6335 0.060 Uiso 1 1 calc R U
C48 C 0.3175(18) 0.3453(14) 0.6906(6) 0.033(4) Uani 1 1 d . U
H48A H 0.2135 0.3176 0.7046 0.039 Uiso 1 1 calc R U
H48B H 0.3374 0.2675 0.6779 0.039 Uiso 1 1 calc R U
C47 C 0.4607(19) 0.4226(14) 0.7321(8) 0.036(5) Uani 1 1 d . .
C2'B C 0.7555(16) 0.5118(12) 0.7486(6) 0.022(4) Uani 1 1 d . .
H2'B H 0.7532 0.4854 0.7827 0.027 Uiso 1 1 calc R U
C3'B C 0.9014(16) 0.4898(13) 0.7239(6) 0.020(4) Uani 1 1 d . .
H3'B H 0.9342 0.4200 0.7378 0.023 Uiso 1 1 calc R U
C63 C 0.7715(17) 0.3372(15) 0.6532(7) 0.025(4) Uani 1 1 d . .
C64 C 0.7091(18) 0.3159(13) 0.5980(6) 0.025(4) Uani 1 1 d . .
H64A H 0.8034 0.3551 0.5809 0.030 Uiso 1 1 calc R U
H64B H 0.6278 0.3596 0.5908 0.030 Uiso 1 1 calc R U
C65 C 0.6278(19) 0.1761(14) 0.5775(7) 0.034(5) Uani 1 1 d . .
H65A H 0.5267 0.1390 0.5921 0.041 Uiso 1 1 calc R U
H65B H 0.7049 0.1307 0.5877 0.041 Uiso 1 1 calc R U
C66 C 0.5804(18) 0.1543(13) 0.5212(6) 0.025(4) Uani 1 1 d . .
H66A H 0.6808 0.1929 0.5065 0.031 Uiso 1 1 calc R U
H66B H 0.5007 0.1975 0.5110 0.031 Uiso 1 1 calc R U
C67 C 0.5023(18) 0.0122(14) 0.5014(6) 0.030(5) Uani 1 1 d . .
H67A H 0.5811 -0.0307 0.5129 0.036 Uiso 1 1 calc R U
H67B H 0.4009 -0.0251 0.5158 0.036 Uiso 1 1 calc R U
C68 C 0.4564(17) -0.0164(13) 0.4452(6) 0.028(4) Uani 1 1 d . .
H68A H 0.5580 0.0220 0.4309 0.034 Uiso 1 1 calc R U
H68B H 0.3775 0.0267 0.4339 0.034 Uiso 1 1 calc R U
C69 C 0.3787(19) -0.1578(14) 0.4238(6) 0.032(4) Uani 1 1 d . U
H69A H 0.4574 -0.2011 0.4349 0.039 Uiso 1 1 calc R U
H69B H 0.2769 -0.1965 0.4379 0.039 Uiso 1 1 calc R U
C70 C 0.334(2) -0.1844(15) 0.3676(6) 0.036(5) Uani 1 1 d . .
H70A H 0.4345 -0.1447 0.3532 0.043 Uiso 1 1 calc R U
H70B H 0.2523 -0.1434 0.3563 0.043 Uiso 1 1 calc R U
C71 C 0.2593(18) -0.3280(13) 0.3474(6) 0.027(4) Uani 1 1 d . .
H71A H 0.3412 -0.3690 0.3581 0.033 Uiso 1 1 calc R U
H71B H 0.1592 -0.3683 0.3621 0.033 Uiso 1 1 calc R U
C72 C 0.2118(19) -0.3531(14) 0.2906(6) 0.033(5) Uani 1 1 d . .
H72A H 0.1286 -0.3132 0.2800 0.040 Uiso 1 1 calc R U
H72B H 0.3115 -0.3115 0.2760 0.040 Uiso 1 1 calc R U
C73 C 0.1414(19) -0.4935(14) 0.2704(6) 0.033(5) Uani 1 1 d . .
H73A H 0.0411 -0.5350 0.2848 0.039 Uiso 1 1 calc R U
H73B H 0.2242 -0.5336 0.2812 0.039 Uiso 1 1 calc R U
C74 C 0.095(2) -0.5186(14) 0.2130(7) 0.039(5) Uani 1 1 d . .
H74A H 0.0107 -0.4797 0.2022 0.047 Uiso 1 1 calc R U
H74B H 0.1947 -0.4760 0.1986 0.047 Uiso 1 1 calc R U
C75 C 0.0261(19) -0.6605(14) 0.1927(6) 0.033(4) Uani 1 1 d . .
H75A H -0.0728 -0.7035 0.2075 0.039 Uiso 1 1 calc R U
H75B H 0.1109 -0.6992 0.2029 0.039 Uiso 1 1 calc R U
C76 C -0.0224(19) -0.6837(14) 0.1361(6) 0.034(4) Uani 1 1 d . U
H76A H -0.1120 -0.6496 0.1261 0.041 Uiso 1 1 calc R U
H76B H 0.0746 -0.6363 0.1213 0.041 Uiso 1 1 calc R U
C77 C -0.080(2) -0.8223(15) 0.1156(7) 0.046(5) Uani 1 1 d . .
H77A H -0.1854 -0.8680 0.1270 0.055 Uiso 1 1 calc R U
H77B H 0.0034 -0.8591 0.1289 0.055 Uiso 1 1 calc R U
C78 C -0.110(2) -0.8447(16) 0.0572(7) 0.051(6) Uani 1 1 d . .
H78A H -0.1872 -0.8037 0.0438 0.077 Uiso 1 1 calc R U
H78B H -0.1567 -0.9368 0.0456 0.077 Uiso 1 1 calc R U
H78C H -0.0037 -0.8077 0.0457 0.077 Uiso 1 1 calc R U
C1'B C 0.7915(17) 0.6549(13) 0.7485(6) 0.027(4) Uani 1 1 d . .
H1'B H 0.7263 0.6693 0.7179 0.032 Uiso 1 1 calc R U
C4'B C 1.0384(17) 0.6164(12) 0.7382(6) 0.022(4) Uani 1 1 d . .
H4'B H 1.0966 0.6368 0.7092 0.027 Uiso 1 1 calc R U
C5'B C 1.1670(17) 0.6205(14) 0.7830(7) 0.032(5) Uani 1 1 d . .
H5'1 H 1.2356 0.5704 0.7735 0.039 Uiso 1 1 calc R U
H5'2 H 1.2414 0.7101 0.7944 0.039 Uiso 1 1 calc R U
C6B C 0.8640(19) 0.7423(14) 0.8378(7) 0.034(5) Uani 1 1 d . .
H6B H 0.9528 0.7100 0.8403 0.041 Uiso 1 1 calc R U
C5B C 0.8463(19) 0.8126(15) 0.8783(7) 0.029(4) Uani 1 1 d . .
C4B C 0.7114(17) 0.8612(14) 0.8746(7) 0.026(4) Uani 1 1 d . .
N3B N 0.6066(14) 0.8265(11) 0.8290(5) 0.022(3) Uani 1 1 d . .
H3B H 0.5181 0.8489 0.8270 0.027 Uiso 1 1 calc R U
C7B C 0.9723(18) 0.8507(14) 0.9236(6) 0.027(4) Uani 1 1 d . .
C14B C 1.207(2) 0.8531(15) 0.9670(7) 0.042(5) Uani 1 1 d . .
C13B C 1.354(2) 0.8316(15) 0.9803(7) 0.042(5) Uani 1 1 d . .
H13B H 1.3925 0.7803 0.9594 0.050 Uiso 1 1 calc R U
C12B C 1.441(2) 0.8935(17) 1.0282(7) 0.052(6) Uani 1 1 d . .
H12B H 1.5389 0.8778 1.0411 0.062 Uiso 1 1 calc R U
C11B C 1.392(2) 0.9742(15) 1.0567(7) 0.042(5) Uani 1 1 d . U
H11B H 1.4587 1.0162 1.0878 0.051 Uiso 1 1 calc R U
C10B C 1.247(2) 0.9960(15) 1.0413(7) 0.046(5) Uani 1 1 d . .
H10B H 1.2131 1.0528 1.0610 0.056 Uiso 1 1 calc R U
C9B C 1.1548(18) 0.9326(14) 0.9964(6) 0.027(4) Uani 1 1 d . .
C8B C 0.9974(18) 0.9293(14) 0.9668(7) 0.039(5) Uani 1 1 d . .
H8B H 0.9272 0.9734 0.9761 0.047 Uiso 1 1 calc R U
C30 C 0.580(2) -0.165(2) 0.1697(9) 0.085(9) Uani 1 1 d . .
H30A H 0.6654 -0.1268 0.1500 0.128 Uiso 1 1 calc R U
H30B H 0.4716 -0.2033 0.1477 0.128 Uiso 1 1 calc R U
H30C H 0.6066 -0.2320 0.1865 0.128 Uiso 1 1 calc R U
C29 C 0.573(2) -0.0643(19) 0.2078(8) 0.069(7) Uani 1 1 d . .
H29A H 0.4836 -0.1025 0.2268 0.083 Uiso 1 1 calc R U
H29B H 0.5469 0.0034 0.1908 0.083 Uiso 1 1 calc R U
C28 C 0.7389(19) -0.0055(16) 0.2435(7) 0.044(5) Uani 1 1 d . .
H28A H 0.7674 -0.0742 0.2590 0.052 Uiso 1 1 calc R U
H28B H 0.8271 0.0358 0.2244 0.052 Uiso 1 1 calc R U
C27 C 0.7337(19) 0.0934(15) 0.2841(7) 0.042(6) Uani 1 1 d . .
H27A H 0.6998 0.1589 0.2678 0.050 Uiso 1 1 calc R U
H27B H 0.6456 0.0502 0.3029 0.050 Uiso 1 1 calc R U
C26 C 0.8923(18) 0.1617(14) 0.3213(7) 0.039(5) Uani 1 1 d . .
H26A H 0.9277 0.0971 0.3377 0.047 Uiso 1 1 calc R U
H26B H 0.9807 0.2073 0.3030 0.047 Uiso 1 1 calc R U
C25 C 0.8762(19) 0.2562(14) 0.3606(6) 0.036(5) Uani 1 1 d . .
H25A H 0.7885 0.2097 0.3789 0.043 Uiso 1 1 calc R U
H25B H 0.8379 0.3192 0.3439 0.043 Uiso 1 1 calc R U
C24 C 1.0327(18) 0.3292(14) 0.3983(6) 0.033(4) Uani 1 1 d . U
H24A H 1.0699 0.2673 0.4162 0.040 Uiso 1 1 calc R U
H24B H 1.1218 0.3751 0.3804 0.040 Uiso 1 1 calc R U
C23 C 1.0083(19) 0.4231(15) 0.4353(7) 0.041(5) Uani 1 1 d . .
H23A H 0.9187 0.3764 0.4529 0.049 Uiso 1 1 calc R U
H23B H 0.9696 0.4838 0.4171 0.049 Uiso 1 1 calc R U
C22 C 1.1627(18) 0.5008(15) 0.4745(6) 0.031(4) Uani 1 1 d . .
H22A H 1.2037 0.4411 0.4926 0.037 Uiso 1 1 calc R U
H22B H 1.2518 0.5508 0.4574 0.037 Uiso 1 1 calc R U
C21 C 1.1252(19) 0.5920(14) 0.5117(6) 0.034(5) Uani 1 1 d . .
H21A H 1.0815 0.6500 0.4933 0.041 Uiso 1 1 calc R U
H21B H 1.0370 0.5413 0.5290 0.041 Uiso 1 1 calc R U
C20 C 1.2760(18) 0.6728(14) 0.5507(6) 0.033(5) Uani 1 1 d . .
H20A H 1.3211 0.6160 0.5695 0.039 Uiso 1 1 calc R U
H20B H 1.3640 0.7260 0.5340 0.039 Uiso 1 1 calc R U
C19 C 1.2266(19) 0.7581(15) 0.5863(6) 0.035(5) Uani 1 1 d . .
H19A H 1.1344 0.7037 0.6012 0.043 Uiso 1 1 calc R U
H19B H 1.1837 0.8152 0.5670 0.043 Uiso 1 1 calc R U
C18 C 1.3652(17) 0.8404(14) 0.6281(6) 0.029(5) Uani 1 1 d . .
H18A H 1.4575 0.8966 0.6137 0.035 Uiso 1 1 calc R U
H18B H 1.4085 0.7845 0.6480 0.035 Uiso 1 1 calc R U
C17 C 1.3021(19) 0.9234(15) 0.6624(6) 0.033(5) Uani 1 1 d . .
H17A H 1.2645 0.9821 0.6426 0.040 Uiso 1 1 calc R U
H17B H 1.2048 0.8668 0.6747 0.040 Uiso 1 1 calc R U
C16 C 1.4328(17) 1.0021(13) 0.7069(6) 0.028(4) Uani 1 1 d . .
H16A H 1.4706 0.9428 0.7263 0.034 Uiso 1 1 calc R U
H16B H 1.5298 1.0581 0.6943 0.034 Uiso 1 1 calc R U
C15 C 1.3764(18) 1.0842(14) 0.7414(6) 0.025(4) Uani 1 1 d . .
C2'A C 1.1314(16) 1.1040(13) 0.7667(6) 0.022(4) Uani 1 1 d . .
H2'A H 1.2034 1.1947 0.7793 0.026 Uiso 1 1 calc R U
C3'A C 0.9576(16) 1.0931(12) 0.7419(6) 0.020(4) Uani 1 1 d . .
H3'A H 0.9599 1.1651 0.7221 0.024 Uiso 1 1 calc R U
C31 C 0.890(2) 0.9610(16) 0.6635(9) 0.042(6) Uani 1 1 d . .
C32 C 0.8123(18) 0.8244(14) 0.6386(6) 0.027(4) Uani 1 1 d . .
H32A H 0.7021 0.7868 0.6484 0.033 Uiso 1 1 calc R U
H32B H 0.8820 0.7759 0.6519 0.033 Uiso 1 1 calc R U
C33 C 0.7891(18) 0.8041(13) 0.5822(6) 0.028(4) Uani 1 1 d . U
H33A H 0.7094 0.8439 0.5683 0.033 Uiso 1 1 calc R U
H33B H 0.8967 0.8477 0.5717 0.033 Uiso 1 1 calc R U
C34 C 0.726(2) 0.6637(14) 0.5609(6) 0.035(5) Uani 1 1 d . .
H34A H 0.6226 0.6191 0.5735 0.042 Uiso 1 1 calc R U
H34B H 0.8095 0.6256 0.5731 0.042 Uiso 1 1 calc R U
C35 C 0.690(2) 0.6405(14) 0.5037(7) 0.033(5) Uani 1 1 d . .
H35A H 0.6111 0.6828 0.4914 0.040 Uiso 1 1 calc R U
H35B H 0.7944 0.6804 0.4911 0.040 Uiso 1 1 calc R U
C36 C 0.6168(19) 0.4986(15) 0.4831(6) 0.032(4) Uani 1 1 d . .
H36A H 0.6974 0.4574 0.4948 0.038 Uiso 1 1 calc R U
H36B H 0.5146 0.4586 0.4968 0.038 Uiso 1 1 calc R U
C37 C 0.5753(19) 0.4724(14) 0.4277(7) 0.036(5) Uani 1 1 d . .
H37A H 0.6788 0.5088 0.4141 0.043 Uiso 1 1 calc R U
H37B H 0.4997 0.5178 0.4160 0.043 Uiso 1 1 calc R U
C38 C 0.4941(18) 0.3313(15) 0.4064(6) 0.032(5) Uani 1 1 d . .
H38A H 0.5733 0.2874 0.4163 0.039 Uiso 1 1 calc R U
H38B H 0.3955 0.2936 0.4221 0.039 Uiso 1 1 calc R U
C39 C 0.4400(18) 0.3029(14) 0.3506(6) 0.030(4) Uani 1 1 d . .
H39A H 0.5390 0.3359 0.3346 0.036 Uiso 1 1 calc R U
H39B H 0.3642 0.3493 0.3402 0.036 Uiso 1 1 calc R U
C40 C 0.3523(19) 0.1608(13) 0.3318(7) 0.033(5) Uani 1 1 d . .
H40A H 0.2543 0.1276 0.3482 0.039 Uiso 1 1 calc R U
H40B H 0.4287 0.1147 0.3418 0.039 Uiso 1 1 calc R U
C41 C 0.295(2) 0.1316(14) 0.2752(6) 0.033(5) Uani 1 1 d . .
H41A H 0.2233 0.1814 0.2652 0.039 Uiso 1 1 calc R U
H41B H 0.3939 0.1615 0.2590 0.039 Uiso 1 1 calc R U
C42 C 0.2012(18) -0.0076(14) 0.2561(6) 0.034(5) Uani 1 1 d . .
H42A H 0.1048 -0.0384 0.2733 0.040 Uiso 1 1 calc R U
H42B H 0.2746 -0.0569 0.2649 0.040 Uiso 1 1 calc R U
C43 C 0.138(2) -0.0358(15) 0.1995(7) 0.039(5) Uani 1 1 d . .
H43A H 0.0727 0.0190 0.1901 0.046 Uiso 1 1 calc R U
H43B H 0.2347 -0.0130 0.1821 0.046 Uiso 1 1 calc R U
C44 C 0.032(2) -0.1738(16) 0.1823(7) 0.046(5) Uani 1 1 d . .
H44A H -0.0607 -0.1980 0.2014 0.056 Uiso 1 1 calc R U
H44B H 0.0995 -0.2280 0.1900 0.056 Uiso 1 1 calc R U
C45 C -0.040(2) -0.2018(15) 0.1274(7) 0.047(5) Uani 1 1 d . .
H45A H 0.0524 -0.1884 0.1084 0.056 Uiso 1 1 calc R U
H45B H -0.0952 -0.1399 0.1189 0.056 Uiso 1 1 calc R U
C46 C -0.166(2) -0.3382(16) 0.1111(8) 0.067(7) Uani 1 1 d . .
H46A H -0.1104 -0.4003 0.1177 0.100 Uiso 1 1 calc R U
H46B H -0.2091 -0.3488 0.0754 0.100 Uiso 1 1 calc R U
H46C H -0.2573 -0.3527 0.1298 0.100 Uiso 1 1 calc R U
C1'A C 1.0922(16) 1.0230(13) 0.8091(6) 0.022(4) Uani 1 1 d . .
H1'A H 1.0755 0.9319 0.7974 0.027 Uiso 1 1 calc R U
C4'A C 0.8645(18) 1.0930(14) 0.7842(6) 0.028(4) Uani 1 1 d . .
H4'A H 0.7456 1.0376 0.7726 0.034 Uiso 1 1 calc R U
C5'A C 0.8713(17) 1.2222(13) 0.8061(6) 0.029(4) Uani 1 1 d . .
H5'3 H 0.7960 1.2526 0.7839 0.035 Uiso 1 1 calc R U
H5'4 H 0.8357 1.2172 0.8389 0.035 Uiso 1 1 calc R U
C2A C 1.3441(18) 1.0167(15) 0.8604(7) 0.036(5) Uani 1 1 d . .
N3A N 1.4555(15) 1.0628(11) 0.9045(5) 0.031(4) Uani 1 1 d . .
H3A H 1.5306 1.0265 0.9105 0.037 Uiso 1 1 calc R U
C4A C 1.463(2) 1.1614(14) 0.9411(7) 0.033(5) Uani 1 1 d . .
C5A C 1.3224(18) 1.2047(14) 0.9329(6) 0.029(4) Uani 1 1 d . .
C6A C 1.2123(17) 1.1607(13) 0.8908(6) 0.022(4) Uani 1 1 d . .
H6A H 1.1257 1.1947 0.8847 0.026 Uiso 1 1 calc R U
C7A C 1.3078(18) 1.2995(14) 0.9696(7) 0.031(4) Uani 1 1 d . .
C14A C 1.177(2) 1.4301(15) 0.9913(7) 0.043(5) Uani 1 1 d . .
C13A C 1.069(2) 1.4952(17) 0.9897(8) 0.053(6) Uani 1 1 d . .
H13A H 0.9824 1.4813 0.9620 0.063 Uiso 1 1 calc R U
C12A C 1.093(2) 1.5840(18) 1.0317(8) 0.060(6) Uani 1 1 d . .
H12A H 1.0231 1.6333 1.0327 0.072 Uiso 1 1 calc R U
C11A C 1.219(2) 1.6011(17) 1.0718(8) 0.051(6) Uani 1 1 d . .
H11A H 1.2294 1.6587 1.1004 0.061 Uiso 1 1 calc R U
C10A C 1.329(2) 1.5371(15) 1.0712(7) 0.047(6) Uani 1 1 d . .
H10A H 1.4175 1.5538 1.0983 0.057 Uiso 1 1 calc R U
C9A C 1.3084(19) 1.4460(15) 1.0299(7) 0.033(4) Uani 1 1 d . U
C8A C 1.389(2) 1.3598(14) 1.0152(7) 0.037(5) Uani 1 1 d . .
H8A H 1.4816 1.3475 1.0339 0.044 Uiso 1 1 calc R U
C62 C -0.552(2) -0.7035(16) 0.1557(8) 0.060(6) Uani 1 1 d . .
H62A H -0.6307 -0.7605 0.1736 0.091 Uiso 1 1 calc R U
H62B H -0.5180 -0.7548 0.1316 0.091 Uiso 1 1 calc R U
H62C H -0.6061 -0.6510 0.1380 0.091 Uiso 1 1 calc R U
C61 C -0.402(2) -0.6181(16) 0.1921(8) 0.052(6) Uani 1 1 d . .
H61A H -0.3188 -0.5678 0.1733 0.063 Uiso 1 1 calc R U
H61B H -0.3524 -0.6724 0.2109 0.063 Uiso 1 1 calc R U
C60 C -0.439(2) -0.5249(15) 0.2295(7) 0.044(6) Uani 1 1 d . .
H60A H -0.4859 -0.4692 0.2107 0.053 Uiso 1 1 calc R U
H60B H -0.5240 -0.5751 0.2478 0.053 Uiso 1 1 calc R U
C59 C -0.2891(19) -0.4420(15) 0.2665(7) 0.038(5) Uani 1 1 d . .
H59A H -0.2050 -0.3906 0.2481 0.045 Uiso 1 1 calc R U
H59B H -0.2404 -0.4980 0.2845 0.045 Uiso 1 1 calc R U
C58 C -0.3237(19) -0.3507(15) 0.3047(7) 0.039(5) Uani 1 1 d . .
H58A H -0.3706 -0.2934 0.2870 0.047 Uiso 1 1 calc R U
H58B H -0.4078 -0.4014 0.3233 0.047 Uiso 1 1 calc R U
C1S C 0.632(2) 0.6078(19) 0.9579(7) 0.066(7) Uani 1 1 d . .
H1S1 H 0.7498 0.6545 0.9582 0.099 Uiso 1 1 calc R U
H1S2 H 0.6204 0.5527 0.9844 0.099 Uiso 1 1 calc R U
H1S3 H 0.5751 0.6689 0.9635 0.099 Uiso 1 1 calc R U
C3S C 0.411(2) 0.5260(17) 0.8834(7) 0.045(5) Uani 1 1 d . .
H3S H 0.3616 0.4641 0.8548 0.054 Uiso 1 1 calc R U
C2S C 0.639(2) 0.4427(18) 0.8928(8) 0.058(6) Uani 1 1 d . .
H2S1 H 0.5633 0.3795 0.8654 0.087 Uiso 1 1 calc R U
H2S2 H 0.6672 0.3985 0.9203 0.087 Uiso 1 1 calc R U
H2S3 H 0.7401 0.4920 0.8811 0.087 Uiso 1 1 calc R U
C57 C -0.168(2) -0.2697(16) 0.3416(7) 0.051(6) Uani 1 1 d . .
H57A H -0.0842 -0.2184 0.3232 0.061 Uiso 1 1 calc R U
H57B H -0.1208 -0.3268 0.3594 0.061 Uiso 1 1 calc R U
C2B C 0.6216(19) 0.7622(14) 0.7864(8) 0.029(5) Uani 1 1 d . .

loop_
_atom_site_aniso_label
_atom_site_aniso_U_11
_atom_site_aniso_U_22
_atom_site_aniso_U_33
_atom_site_aniso_U_23
_atom_site_aniso_U_13
_atom_site_aniso_U_12
O2'B 0.026(7) 0.046(7) 0.020(8) 0.003(6) 0.005(5) 0.011(5)
O3'B 0.025(6) 0.023(6) 0.029(8) -0.003(6) 0.006(5) 0.008(5)
O4'B 0.030(6) 0.019(5) 0.028(8) 0.004(5) 0.003(5) 0.012(5)
O63 0.040(7) 0.030(6) 0.019(8) 0.007(6) 0.006(5) 0.010(5)
O5'B 0.024(6) 0.035(6) 0.023(8) -0.001(6) -0.002(5) 0.016(5)
O4B 0.031(7) 0.033(6) 0.037(9) -0.004(6) 0.002(6) 0.016(5)
O2B 0.018(6) 0.037(6) 0.020(7) -0.003(6) -0.002(5) 0.013(5)
O1B 0.026(6) 0.041(7) 0.025(8) -0.005(6) -0.001(5) 0.015(5)
O47 0.032(7) 0.040(7) 0.032(9) 0.006(6) 0.010(6) 0.014(6)
O2'A 0.020(6) 0.027(6) 0.014(7) -0.004(5) 0.006(5) 0.003(5)
O3'A 0.026(6) 0.030(7) 0.024(8) 0.002(6) 0.000(5) 0.013(5)
O4'A 0.019(5) 0.033(6) 0.025(8) 0.011(5) 0.009(5) 0.016(5)
O31 0.049(7) 0.029(6) 0.029(9) -0.004(6) 0.002(6) 0.009(6)
O5'A 0.028(6) 0.026(6) 0.036(8) -0.003(6) 0.002(5) 0.013(5)
O2A 0.019(6) 0.029(6) 0.029(8) -0.004(6) 0.002(5) 0.009(5)
O4A 0.039(7) 0.054(8) 0.036(9) 0.003(7) -0.015(7) 0.020(6)
O1A 0.039(7) 0.032(6) 0.033(9) -0.007(6) 0.007(6) 0.014(6)
O15 0.039(7) 0.037(7) 0.031(8) 0.000(6) 0.004(6) 0.012(6)
N1B 0.028(8) 0.019(7) 0.038(11) 0.004(7) 0.004(7) 0.020(6)
N1A 0.013(7) 0.038(8) 0.013(9) -0.001(7) 0.003(6) 0.011(6)
N4 0.040(9) 0.065(11) 0.047(12) 0.023(9) 0.015(8) 0.024(8)
O1E 0.046(8) 0.053(8) 0.028(8) 0.008(7) -0.006(6) 0.019(6)
C56 0.039(11) 0.037(10) 0.052(15) 0.023(10) 0.006(10) 0.019(9)
C55 0.026(10) 0.039(11) 0.046(15) 0.007(10) 0.010(9) 0.007(8)
C54 0.027(10) 0.056(12) 0.048(15) 0.015(11) 0.002(9) 0.017(9)
C53 0.024(10) 0.048(11) 0.049(15) -0.008(11) -0.016(9) 0.014(9)
C52 0.039(11) 0.024(9) 0.032(13) 0.007(9) 0.015(9) 0.003(8)
C51 0.022(9) 0.052(11) 0.024(12) 0.011(9) 0.001(8) 0.009(8)
C50 0.025(10) 0.038(11) 0.048(15) 0.000(10) 0.005(9) -0.004(8)
C49 0.030(10) 0.031(10) 0.091(19) 0.017(11) 0.005(11) 0.011(8)
C48 0.032(4) 0.033(4) 0.033(4) 0.0045(14) 0.0056(14) 0.0113(19)
C47 0.017(9) 0.022(10) 0.065(16) 0.011(10) 0.005(10) 0.002(7)
C2'B 0.017(8) 0.025(8) 0.027(11) 0.004(8) 0.002(7) 0.009(7)
C3'B 0.026(9) 0.020(8) 0.009(10) 0.000(7) -0.006(7) 0.007(7)
C63 0.015(9) 0.030(10) 0.028(13) 0.001(9) 0.011(8) 0.004(8)
C64 0.029(9) 0.028(9) 0.025(12) 0.000(9) 0.010(8) 0.018(8)
C65 0.034(10) 0.026(9) 0.040(14) -0.004(9) 0.000(9) 0.011(8)
C66 0.027(9) 0.025(9) 0.021(12) 0.000(8) 0.005(8) 0.005(7)
C67 0.023(9) 0.043(11) 0.026(12) -0.001(9) -0.003(8) 0.017(8)
C68 0.016(8) 0.031(10) 0.032(13) -0.007(9) -0.003(8) 0.007(7)
C69 0.033(4) 0.032(4) 0.032(4) 0.0041(14) 0.0056(14) 0.0112(19)
C70 0.042(11) 0.043(11) 0.022(12) 0.002(9) -0.007(9) 0.019(9)
C71 0.025(9) 0.033(10) 0.030(12) 0.011(9) 0.006(8) 0.016(8)
C72 0.037(10) 0.033(10) 0.029(13) 0.005(9) 0.003(9) 0.012(8)
C73 0.038(10) 0.033(10) 0.034(13) 0.009(9) 0.004(9) 0.021(8)
C74 0.048(11) 0.033(10) 0.026(13) 0.003(9) -0.011(9) 0.009(9)
C75 0.039(10) 0.036(10) 0.021(12) 0.006(9) 0.003(8) 0.010(8)
C76 0.035(4) 0.034(4) 0.034(4) 0.0045(14) 0.0060(14) 0.0119(19)
C77 0.061(13) 0.042(11) 0.026(13) -0.012(10) -0.006(10) 0.015(10)
C78 0.067(13) 0.053(12) 0.032(14) -0.010(11) 0.000(10) 0.026(11)
C1'B 0.017(9) 0.038(10) 0.025(12) 0.011(9) 0.009(7) 0.006(8)
C4'B 0.019(8) 0.019(8) 0.026(11) 0.003(8) 0.004(7) 0.003(7)
C5'B 0.016(9) 0.029(9) 0.053(14) -0.003(9) 0.005(9) 0.011(7)
C6B 0.037(11) 0.028(10) 0.039(14) 0.014(9) 0.006(10) 0.011(8)
C5B 0.032(10) 0.032(9) 0.024(12) 0.010(9) 0.003(8) 0.014(8)
C4B 0.021(9) 0.034(10) 0.026(12) 0.006(9) 0.003(8) 0.015(8)
N3B 0.028(8) 0.025(7) 0.015(9) 0.001(7) -0.003(6) 0.013(6)
C7B 0.030(10) 0.030(9) 0.027(12) 0.009(9) 0.012(8) 0.016(8)
C14B 0.045(12) 0.034(10) 0.039(14) -0.006(10) -0.016(10) 0.016(9)
C13B 0.042(11) 0.050(12) 0.028(13) 0.004(10) -0.008(10) 0.015(9)
C12B 0.042(11) 0.070(13) 0.044(15) 0.011(11) -0.001(10) 0.023(10)
C11B 0.042(5) 0.042(5) 0.042(5) 0.0056(14) 0.0070(15) 0.015(2)
C10B 0.046(12) 0.042(11) 0.051(16) 0.003(11) 0.015(10) 0.014(9)
C9B 0.025(9) 0.035(10) 0.019(11) 0.005(9) 0.000(8) 0.005(8)
C8B 0.024(10) 0.036(10) 0.056(15) -0.018(10) -0.001(9) 0.017(8)
C30 0.072(16) 0.104(18) 0.08(2) -0.034(16) -0.008(14) 0.044(14)
C29 0.034(12) 0.095(17) 0.065(18) -0.021(14) -0.011(11) 0.021(12)
C28 0.031(10) 0.054(12) 0.041(14) -0.011(10) 0.008(9) 0.011(9)
C27 0.031(10) 0.042(11) 0.047(15) -0.004(10) -0.004(10) 0.011(9)
C26 0.031(10) 0.028(10) 0.044(14) -0.026(10) -0.008(9) 0.003(8)
C25 0.047(11) 0.037(10) 0.015(11) 0.001(9) -0.004(9) 0.009(9)
C24 0.033(4) 0.033(4) 0.033(4) 0.0040(14) 0.0059(14) 0.0117(19)
C23 0.044(11) 0.039(11) 0.050(15) 0.000(10) 0.014(10) 0.025(9)
C22 0.025(9) 0.047(10) 0.025(12) 0.004(9) 0.011(8) 0.015(8)
C21 0.047(11) 0.037(10) 0.024(12) 0.009(9) 0.009(9) 0.018(9)
C20 0.028(10) 0.042(11) 0.032(13) 0.001(9) 0.008(8) 0.018(8)
C19 0.041(11) 0.047(11) 0.019(12) -0.009(9) 0.003(9) 0.019(9)
C18 0.025(9) 0.028(9) 0.033(13) -0.003(9) 0.003(8) 0.009(8)
C17 0.036(10) 0.040(10) 0.025(12) -0.002(9) 0.014(8) 0.013(9)
C16 0.022(9) 0.026(9) 0.037(13) 0.011(9) 0.009(8) 0.005(7)
C15 0.021(9) 0.033(9) 0.022(11) 0.004(9) 0.009(8) 0.008(8)
C2'A 0.011(8) 0.027(9) 0.023(11) -0.008(8) 0.001(7) 0.004(7)
C3'A 0.020(8) 0.009(8) 0.030(12) 0.002(8) 0.005(8) 0.003(7)
C31 0.025(10) 0.031(11) 0.08(2) 0.012(12) 0.012(11) 0.017(9)
C32 0.025(9) 0.033(10) 0.022(12) -0.004(9) -0.003(8) 0.013(8)
C33 0.028(4) 0.028(4) 0.028(4) 0.0037(13) 0.0045(14) 0.0097(18)
C34 0.045(11) 0.032(10) 0.029(13) 0.006(9) 0.001(9) 0.017(9)
C35 0.040(10) 0.023(9) 0.035(13) -0.002(9) 0.007(9) 0.010(8)
C36 0.033(10) 0.049(11) 0.011(11) -0.004(9) 0.005(8) 0.013(9)
C37 0.031(10) 0.031(10) 0.037(14) 0.004(9) -0.004(9) 0.006(8)
C38 0.026(9) 0.051(11) 0.026(12) 0.002(10) 0.008(8) 0.019(8)
C39 0.028(9) 0.035(10) 0.026(12) -0.003(9) 0.004(8) 0.011(8)
C40 0.031(10) 0.027(9) 0.045(14) 0.020(9) 0.011(9) 0.012(8)
C41 0.037(10) 0.033(10) 0.025(12) 0.007(9) -0.003(9) 0.009(8)
C42 0.031(10) 0.034(10) 0.029(12) 0.006(9) -0.005(8) 0.005(8)
C43 0.047(11) 0.042(11) 0.030(13) 0.003(10) 0.004(9) 0.022(9)
C44 0.048(12) 0.044(11) 0.040(15) -0.001(10) 0.000(10) 0.011(9)
C45 0.038(11) 0.030(10) 0.057(16) -0.005(11) 0.012(10) -0.006(9)
C46 0.072(15) 0.060(14) 0.065(18) -0.006(13) -0.001(13) 0.028(12)
C1'A 0.012(8) 0.024(8) 0.032(12) -0.008(8) 0.001(7) 0.010(7)
C4'A 0.016(8) 0.034(9) 0.029(12) 0.008(9) -0.001(8) 0.002(7)
C5'A 0.028(10) 0.032(9) 0.028(12) 0.005(9) 0.009(8) 0.010(8)
C2A 0.023(10) 0.036(11) 0.048(15) 0.000(10) -0.001(10) 0.016(9)
N3A 0.025(8) 0.035(8) 0.032(10) 0.000(7) -0.008(7) 0.017(7)
C4A 0.040(11) 0.020(9) 0.037(14) -0.008(9) 0.011(10) 0.009(8)
C5A 0.027(9) 0.027(9) 0.028(12) -0.002(8) -0.007(8) 0.008(8)
C6A 0.020(9) 0.025(9) 0.019(11) 0.004(8) 0.006(8) 0.005(7)
C7A 0.028(10) 0.036(10) 0.036(13) 0.003(9) 0.004(9) 0.021(8)
C14A 0.057(13) 0.030(10) 0.048(15) 0.004(10) 0.016(11) 0.022(10)
C13A 0.051(12) 0.065(13) 0.041(15) -0.015(12) 0.001(10) 0.026(11)
C12A 0.063(14) 0.061(14) 0.063(18) 0.001(13) 0.006(12) 0.035(11)
C11A 0.064(14) 0.051(12) 0.041(15) -0.006(11) 0.023(11) 0.022(11)
C10A 0.055(13) 0.036(11) 0.045(15) -0.003(10) 0.004(10) 0.012(10)
C9A 0.034(4) 0.033(4) 0.033(4) 0.0045(14) 0.0059(14) 0.0114(19)
C8A 0.040(10) 0.044(11) 0.029(13) 0.021(9) 0.009(9) 0.014(9)
C62 0.067(14) 0.051(13) 0.051(17) 0.014(12) -0.008(12) 0.011(11)
C61 0.049(12) 0.044(12) 0.062(17) -0.003(11) 0.017(11) 0.013(10)
C60 0.045(11) 0.030(10) 0.063(17) 0.006(10) 0.009(10) 0.018(9)
C59 0.039(11) 0.039(10) 0.027(13) -0.016(10) 0.007(9) 0.007(9)
C58 0.036(11) 0.035(10) 0.039(14) -0.001(10) 0.000(9) 0.007(9)
C1S 0.057(13) 0.089(16) 0.020(13) 0.015(12) -0.017(10) -0.008(12)
C3S 0.040(12) 0.051(12) 0.039(14) 0.012(11) -0.004(10) 0.010(10)
C2S 0.054(13) 0.077(14) 0.060(17) 0.041(12) 0.031(11) 0.029(11)
C57 0.043(12) 0.054(13) 0.060(17) 0.006(12) 0.004(11) 0.024(10)
C2B 0.020(9) 0.016(9) 0.049(15) 0.006(9) 0.015(9) -0.002(7)

loop_
_atom_type_symbol
_atom_type_description
_atom_type_scat_dispersion_real
_atom_type_scat_dispersion_imag
_atom_type_scat_source
C C 0.0033 0.0016 'International Tables Vol C Tables 4.2.6.8 and 6.1.1.4'
H H 0.0000 0.0000 'International Tables Vol C Tables 4.2.6.8 and 6.1.1.4'
N N 0.0061 0.0033 'International Tables Vol C Tables 4.2.6.8 and 6.1.1.4'
O O 0.0106 0.0060 'International Tables Vol C Tables 4.2.6.8 and 6.1.1.4'

loop_
_geom_angle_atom_site_label_1
_geom_angle_atom_site_label_2
_geom_angle_atom_site_label_3
_geom_angle
C47 O2'B C2'B 114.1(13)
C63 O3'B C3'B 115.0(13)
C1'B O4'B C4'B 110.5(10)
C5'B O5'B H5'B 109.5
C14B O1B C7B 104.2(12)
C15 O2'A C2'A 116.6(10)
C31 O3'A C3'A 117.1(13)
C1'A O4'A C4'A 111.4(12)
C5'A O5'A H5'A 109.5
C14A O1A C7A 105.1(12)
C6B N1B C2B 122.7(14)
C6B N1B C1'B 119.2(13)
C2B N1B C1'B 117.6(14)
C6A N1A C2A 122.6(12)
C6A N1A C1'A 120.8(11)
C2A N1A C1'A 116.5(12)
C3S N4 C1S 123.0(16)
C3S N4 C2S 119.9(17)
C1S N4 C2S 116.9(15)
C55 C56 C57 111.7(13)
C55 C56 H56A 109.3
C57 C56 H56A 109.3
C55 C56 H56B 109.3
C57 C56 H56B 109.3
H56A C56 H56B 107.9
C56 C55 C54 113.8(13)
C56 C55 H55A 108.8
C54 C55 H55A 108.8
C56 C55 H55B 108.8
C54 C55 H55B 108.8
H55A C55 H55B 107.7
C53 C54 C55 115.4(13)
C53 C54 H54A 108.4
C55 C54 H54A 108.4
C53 C54 H54B 108.4
C55 C54 H54B 108.4
H54A C54 H54B 107.5
C54 C53 C52 114.0(13)
C54 C53 H53A 108.8
C52 C53 H53A 108.8
C54 C53 H53B 108.8
C52 C53 H53B 108.8
H53A C53 H53B 107.7
C51 C52 C53 114.3(13)
C51 C52 H52A 108.7
C53 C52 H52A 108.7
C51 C52 H52B 108.7
C53 C52 H52B 108.7
H52A C52 H52B 107.6
C52 C51 C50 113.0(13)
C52 C51 H51A 109.0
C50 C51 H51A 109.0
C52 C51 H51B 109.0
C50 C51 H51B 109.0
H51A C51 H51B 107.8
C49 C50 C51 117.6(14)
C49 C50 H50A 107.9
C51 C50 H50A 107.9
C49 C50 H50B 107.9
C51 C50 H50B 107.9
H50A C50 H50B 107.2
C50 C49 C48 112.5(13)
C50 C49 H49A 109.1
C48 C49 H49A 109.1
C50 C49 H49B 109.1
C48 C49 H49B 109.1
H49A C49 H49B 107.8
C47 C48 C49 113.4(13)
C47 C48 H48A 108.9
C49 C48 H48A 108.9
C47 C48 H48B 108.9
C49 C48 H48B 108.9
H48A C48 H48B 107.7
O47 C47 O2'B 125.6(15)
O47 C47 C48 127.8(16)
O2'B C47 C48 106.6(17)
O2'B C2'B C1'B 109.6(11)
O2'B C2'B C3'B 104.7(11)
C1'B C2'B C3'B 102.8(12)
O2'B C2'B H2'B 113.0
C1'B C2'B H2'B 113.0
C3'B C2'B H2'B 113.0
O3'B C3'B C4'B 110.1(13)
O3'B C3'B C2'B 110.5(10)
C4'B C3'B C2'B 102.4(11)
O3'B C3'B H3'B 111.2
C4'B C3'B H3'B 111.2
C2'B C3'B H3'B 111.2
O63 C63 O3'B 122.9(16)
O63 C63 C64 124.0(14)
O3'B C63 C64 113.0(15)
C63 C64 C65 112.9(14)
C63 C64 H64A 109.0
C65 C64 H64A 109.0
C63 C64 H64B 109.0
C65 C64 H64B 109.0
H64A C64 H64B 107.8
C64 C65 C66 112.8(14)
C64 C65 H65A 109.0
C66 C65 H65A 109.0
C64 C65 H65B 109.0
C66 C65 H65B 109.0
H65A C65 H65B 107.8
C65 C66 C67 111.7(13)
C65 C66 H66A 109.3
C67 C66 H66A 109.3
C65 C66 H66B 109.3
C67 C66 H66B 109.3
H66A C66 H66B 107.9
C68 C67 C66 114.4(14)
C68 C67 H67A 108.7
C66 C67 H67A 108.7
C68 C67 H67B 108.7
C66 C67 H67B 108.7
H67A C67 H67B 107.6
C67 C68 C69 116.0(14)
C67 C68 H68A 108.3
C69 C68 H68A 108.3
C67 C68 H68B 108.3
C69 C68 H68B 108.3
H68A C68 H68B 107.4
C70 C69 C68 115.2(14)
C70 C69 H69A 108.5
C68 C69 H69A 108.5
C70 C69 H69B 108.5
C68 C69 H69B 108.5
H69A C69 H69B 107.5
C69 C70 C71 113.7(14)
C69 C70 H70A 108.8
C71 C70 H70A 108.8
C69 C70 H70B 108.8
C71 C70 H70B 108.8
H70A C70 H70B 107.7
C72 C71 C70 113.0(13)
C72 C71 H71A 109.0
C70 C71 H71A 109.0
C72 C71 H71B 109.0
C70 C71 H71B 109.0
H71A C71 H71B 107.8
C73 C72 C71 113.3(14)
C73 C72 H72A 108.9
C71 C72 H72A 108.9
C73 C72 H72B 108.9
C71 C72 H72B 108.9
H72A C72 H72B 107.7
C72 C73 C74 113.2(14)
C72 C73 H73A 108.9
C74 C73 H73A 108.9
C72 C73 H73B 108.9
C74 C73 H73B 108.9
H73A C73 H73B 107.7
C75 C74 C73 113.1(14)
C75 C74 H74A 109.0
C73 C74 H74A 109.0
C75 C74 H74B 109.0
C73 C74 H74B 109.0
H74A C74 H74B 107.8
C74 C75 C76 112.4(14)
C74 C75 H75A 109.1
C76 C75 H75A 109.1
C74 C75 H75B 109.1
C76 C75 H75B 109.1
H75A C75 H75B 107.9
C77 C76 C75 112.8(14)
C77 C76 H76A 109.0
C75 C76 H76A 109.0
C77 C76 H76B 109.0
C75 C76 H76B 109.0
H76A C76 H76B 107.8
C76 C77 C78 112.7(15)
C76 C77 H77A 109.1
C78 C77 H77A 109.1
C76 C77 H77B 109.1
C78 C77 H77B 109.1
H77A C77 H77B 107.8
C77 C78 H78A 109.5
C77 C78 H78B 109.5
H78A C78 H78B 109.5
C77 C78 H78C 109.5
H78A C78 H78C 109.5
H78B C78 H78C 109.5
O4'B C1'B N1B 107.2(11)
O4'B C1'B C2'B 107.3(11)
N1B C1'B C2'B 113.7(13)
O4'B C1'B H1'B 109.5
N1B C1'B H1'B 109.5
C2'B C1'B H1'B 109.5
O4'B C4'B C3'B 108.3(11)
O4'B C4'B C5'B 109.9(12)
C3'B C4'B C5'B 114.0(12)
O4'B C4'B H4'B 108.2
C3'B C4'B H4'B 108.2
C5'B C4'B H4'B 108.2
O5'B C5'B C4'B 109.4(12)
O5'B C5'B H5'1 109.8
C4'B C5'B H5'1 109.8
O5'B C5'B H5'2 109.8
C4'B C5'B H5'2 109.8
H5'1 C5'B H5'2 108.2
C5B C6B N1B 121.2(14)
C5B C6B H6B 119.4
N1B C6B H6B 119.4
C6B C5B C4B 119.4(14)
C6B C5B C7B 120.8(14)
C4B C5B C7B 119.4(15)
O4B C4B N3B 120.0(13)
O4B C4B C5B 125.5(15)
N3B C4B C5B 114.5(15)
C2B N3B C4B 128.9(13)
C2B N3B H3B 115.6
C4B N3B H3B 115.6
C8B C7B O1B 111.8(12)
C8B C7B C5B 134.0(14)
O1B C7B C5B 114.2(14)
C9B C14B C13B 123.2(15)
C9B C14B O1B 113.4(14)
C13B C14B O1B 123.4(16)
C14B C13B C12B 113.4(17)
C14B C13B H13B 123.3
C12B C13B H13B 123.3
C11B C12B C13B 123.3(17)
C11B C12B H12B 118.3
C13B C12B H12B 118.3
C12B C11B C10B 121.2(17)
C12B C11B H11B 119.4
C10B C11B H11B 119.4
C9B C10B C11B 117.2(16)
C9B C10B H10B 121.4
C11B C10B H10B 121.4
C10B C9B C14B 121.5(15)
C10B C9B C8B 134.5(15)
C14B C9B C8B 104.0(14)
C7B C8B C9B 106.6(12)
C7B C8B H8B 126.7
C9B C8B H8B 126.7
C29 C30 H30A 109.5
C29 C30 H30B 109.5
H30A C30 H30B 109.5
C29 C30 H30C 109.5
H30A C30 H30C 109.5
H30B C30 H30C 109.5
C30 C29 C28 110.7(14)
C30 C29 H29A 109.5
C28 C29 H29A 109.5
C30 C29 H29B 109.5
C28 C29 H29B 109.5
H29A C29 H29B 108.1
C27 C28 C29 112.0(13)
C27 C28 H28A 109.2
C29 C28 H28A 109.2
C27 C28 H28B 109.2
C29 C28 H28B 109.2
H28A C28 H28B 107.9
C26 C27 C28 117.3(13)
C26 C27 H27A 108.0
C28 C27 H27A 108.0
C26 C27 H27B 108.0
C28 C27 H27B 108.0
H27A C27 H27B 107.2
C25 C26 C27 114.0(13)
C25 C26 H26A 108.7
C27 C26 H26A 108.7
C25 C26 H26B 108.7
C27 C26 H26B 108.7
H26A C26 H26B 107.6
C26 C25 C24 116.1(13)
C26 C25 H25A 108.3
C24 C25 H25A 108.3
C26 C25 H25B 108.3
C24 C25 H25B 108.3
H25A C25 H25B 107.4
C23 C24 C25 113.1(13)
C23 C24 H24A 109.0
C25 C24 H24A 109.0
C23 C24 H24B 109.0
C25 C24 H24B 109.0
H24A C24 H24B 107.8
C24 C23 C22 115.6(13)
C24 C23 H23A 108.4
C22 C23 H23A 108.4
C24 C23 H23B 108.4
C22 C23 H23B 108.4
H23A C23 H23B 107.4
C21 C22 C23 112.1(12)
C21 C22 H22A 109.2
C23 C22 H22A 109.2
C21 C22 H22B 109.2
C23 C22 H22B 109.2
H22A C22 H22B 107.9
C20 C21 C22 113.8(13)
C20 C21 H21A 108.8
C22 C21 H21A 108.8
C20 C21 H21B 108.8
C22 C21 H21B 108.8
H21A C21 H21B 107.7
C19 C20 C21 110.0(12)
C19 C20 H20A 109.7
C21 C20 H20A 109.7
C19 C20 H20B 109.7
C21 C20 H20B 109.7
H20A C20 H20B 108.2
C20 C19 C18 115.1(12)
C20 C19 H19A 108.5
C18 C19 H19A 108.5
C20 C19 H19B 108.5
C18 C19 H19B 108.5
H19A C19 H19B 107.5
C19 C18 C17 111.1(12)
C19 C18 H18A 109.4
C17 C18 H18A 109.4
C19 C18 H18B 109.4
C17 C18 H18B 109.4
H18A C18 H18B 108.0
C16 C17 C18 113.6(12)
C16 C17 H17A 108.9
C18 C17 H17A 108.9
C16 C17 H17B 108.9
C18 C17 H17B 108.9
H17A C17 H17B 107.7
C15 C16 C17 115.4(12)
C15 C16 H16A 108.4
C17 C16 H16A 108.4
C15 C16 H16B 108.4
C17 C16 H16B 108.4
H16A C16 H16B 107.5
O15 C15 O2'A 124.0(14)
O15 C15 C16 126.3(14)
O2'A C15 C16 109.7(12)
O2'A C2'A C3'A 110.2(11)
O2'A C2'A C1'A 108.5(11)
C3'A C2'A C1'A 101.4(11)
O2'A C2'A H2'A 112.1
C3'A C2'A H2'A 112.1
C1'A C2'A H2'A 112.1
O3'A C3'A C4'A 106.6(12)
O3'A C3'A C2'A 109.4(10)
C4'A C3'A C2'A 104.5(13)
O3'A C3'A H3'A 112.0
C4'A C3'A H3'A 112.0
C2'A C3'A H3'A 112.0
O31 C31 O3'A 126.2(17)
O31 C31 C32 123(2)
O3'A C31 C32 110.5(16)
C31 C32 C33 116.6(16)
C31 C32 H32A 108.1
C33 C32 H32A 108.1
C31 C32 H32B 108.1
C33 C32 H32B 108.1
H32A C32 H32B 107.3
C34 C33 C32 112.6(14)
C34 C33 H33A 109.1
C32 C33 H33A 109.1
C34 C33 H33B 109.1
C32 C33 H33B 109.1
H33A C33 H33B 107.8
C33 C34 C35 113.5(14)
C33 C34 H34A 108.9
C35 C34 H34A 108.9
C33 C34 H34B 108.9
C35 C34 H34B 108.9
H34A C34 H34B 107.7
C36 C35 C34 112.7(14)
C36 C35 H35A 109.0
C34 C35 H35A 109.0
C36 C35 H35B 109.0
C34 C35 H35B 109.0
H35A C35 H35B 107.8
C37 C36 C35 114.3(15)
C37 C36 H36A 108.7
C35 C36 H36A 108.7
C37 C36 H36B 108.7
C35 C36 H36B 108.7
H36A C36 H36B 107.6
C36 C37 C38 115.1(15)
C36 C37 H37A 108.5
C38 C37 H37A 108.5
C36 C37 H37B 108.5
C38 C37 H37B 108.5
H37A C37 H37B 107.5
C39 C38 C37 116.1(14)
C39 C38 H38A 108.3
C37 C38 H38A 108.3
C39 C38 H38B 108.3
C37 C38 H38B 108.3
H38A C38 H38B 107.4
C38 C39 C40 113.6(14)
C38 C39 H39A 108.9
C40 C39 H39A 108.9
C38 C39 H39B 108.9
C40 C39 H39B 108.9
H39A C39 H39B 107.7
C39 C40 C41 113.8(14)
C39 C40 H40A 108.8
C41 C40 H40A 108.8
C39 C40 H40B 108.8
C41 C40 H40B 108.8
H40A C40 H40B 107.7
C42 C41 C40 114.7(14)
C42 C41 H41A 108.6
C40 C41 H41A 108.6
C42 C41 H41B 108.6
C40 C41 H41B 108.6
H41A C41 H41B 107.6
C41 C42 C43 114.6(14)
C41 C42 H42A 108.6
C43 C42 H42A 108.6
C41 C42 H42B 108.6
C43 C42 H42B 108.6
H42A C42 H42B 107.6
C44 C43 C42 113.2(15)
C44 C43 H43A 108.9
C42 C43 H43A 108.9
C44 C43 H43B 108.9
C42 C43 H43B 108.9
H43A C43 H43B 107.8
C43 C44 C45 114.0(16)
C43 C44 H44A 108.8
C45 C44 H44A 108.8
C43 C44 H44B 108.8
C45 C44 H44B 108.8
H44A C44 H44B 107.7
C44 C45 C46 114.0(17)
C44 C45 H45A 108.8
C46 C45 H45A 108.8
C44 C45 H45B 108.8
C46 C45 H45B 108.8
H45A C45 H45B 107.7
C45 C46 H46A 109.5
C45 C46 H46B 109.5
H46A C46 H46B 109.5
C45 C46 H46C 109.5
H46A C46 H46C 109.5
H46B C46 H46C 109.5
O4'A C1'A N1A 107.1(12)
O4'A C1'A C2'A 105.6(11)
N1A C1'A C2'A 114.9(12)
O4'A C1'A H1'A 109.7
N1A C1'A H1'A 109.7
C2'A C1'A H1'A 109.7
O4'A C4'A C3'A 103.8(11)
O4'A C4'A C5'A 111.3(13)
C3'A C4'A C5'A 115.3(13)
O4'A C4'A H4'A 108.7
C3'A C4'A H4'A 108.7
C5'A C4'A H4'A 108.7
O5'A C5'A C4'A 107.8(12)
O5'A C5'A H5'3 110.1
C4'A C5'A H5'3 110.1
O5'A C5'A H5'4 110.1
C4'A C5'A H5'4 110.1
H5'3 C5'A H5'4 108.5
O2A C2A N3A 123.7(13)
O2A C2A N1A 122.9(14)
N3A C2A N1A 113.2(14)
C2A N3A C4A 127.5(14)
C2A N3A H3A 116.3
C4A N3A H3A 116.3
O4A C4A N3A 118.6(14)
O4A C4A C5A 127.3(14)
N3A C4A C5A 113.8(13)
C6A C5A C4A 119.3(14)
C6A C5A C7A 121.0(14)
C4A C5A C7A 119.7(13)
C5A C6A N1A 123.0(13)
C5A C6A H6A 118.5
N1A C6A H6A 118.5
C8A C7A O1A 111.6(13)
C8A C7A C5A 136.9(14)
O1A C7A C5A 111.5(13)
C13A C14A O1A 124.1(17)
C13A C14A C9A 126.1(17)
O1A C14A C9A 109.7(14)
C14A C13A C12A 115.4(17)
C14A C13A H13A 122.3
C12A C13A H13A 122.3
C11A C12A C13A 121.0(17)
C11A C12A H12A 119.5
C13A C12A H12A 119.5
C10A C11A C12A 121.8(18)
C10A C11A H11A 119.1
C12A C11A H11A 119.1
C11A C10A C9A 119.4(17)
C11A C10A H10A 120.3
C9A C10A H10A 120.3
C14A C9A C10A 116.3(15)
C14A C9A C8A 106.5(15)
C10A C9A C8A 137.2(16)
C7A C8A C9A 107.0(14)
C7A C8A H8A 126.5
C9A C8A H8A 126.5
C61 C62 H62A 109.5
C61 C62 H62B 109.5
H62A C62 H62B 109.5
C61 C62 H62C 109.5
H62A C62 H62C 109.5
H62B C62 H62C 109.5
C62 C61 C60 114.2(15)
C62 C61 H61A 108.7
C60 C61 H61A 108.7
C62 C61 H61B 108.7
C60 C61 H61B 108.7
H61A C61 H61B 107.6
C59 C60 C61 114.0(14)
C59 C60 H60A 108.8
C61 C60 H60A 108.8
C59 C60 H60B 108.8
C61 C60 H60B 108.8
H60A C60 H60B 107.7
C60 C59 C58 114.8(13)
C60 C59 H59A 108.6
C58 C59 H59A 108.6
C60 C59 H59B 108.6
C58 C59 H59B 108.6
H59A C59 H59B 107.5
C57 C58 C59 112.7(13)
C57 C58 H58A 109.1
C59 C58 H58A 109.1
C57 C58 H58B 109.1
C59 C58 H58B 109.1
H58A C58 H58B 107.8
N4 C1S H1S1 109.5
N4 C1S H1S2 109.5
H1S1 C1S H1S2 109.5
N4 C1S H1S3 109.5
H1S1 C1S H1S3 109.5
H1S2 C1S H1S3 109.5
O1E C3S N4 122.4(17)
O1E C3S H3S 118.8
N4 C3S H3S 118.8
N4 C2S H2S1 109.5
N4 C2S H2S2 109.5
H2S1 C2S H2S2 109.5
N4 C2S H2S3 109.5
H2S1 C2S H2S3 109.5
H2S2 C2S H2S3 109.5
C58 C57 C56 112.2(13)
C58 C57 H57A 109.2
C56 C57 H57A 109.2
C58 C57 H57B 109.2
C56 C57 H57B 109.2
H57A C57 H57B 107.9
O2B C2B N3B 124.5(14)
O2B C2B N1B 122.5(16)
N3B C2B N1B 113.0(15)

loop_
_geom_bond_atom_site_label_1
_geom_bond_atom_site_label_2
_geom_bond_distance
O2'B C47 1.37(2)
O2'B C2'B 1.460(15)
O3'B C63 1.369(16)
O3'B C3'B 1.419(18)
O4'B C1'B 1.427(16)
O4'B C4'B 1.458(14)
O63 C63 1.196(18)
O5'B C5'B 1.45(2)
O5'B H5'B 0.8400
O4B C4B 1.224(17)
O2B C2B 1.21(2)
O1B C14B 1.383(18)
O1B C7B 1.403(15)
O47 C47 1.18(2)
O2'A C15 1.374(16)
O2'A C2'A 1.442(16)
O3'A C31 1.33(2)
O3'A C3'A 1.469(15)
O4'A C1'A 1.433(15)
O4'A C4'A 1.460(16)
O31 C31 1.21(2)
O5'A C5'A 1.456(16)
O5'A H5'A 0.8400
O2A C2A 1.214(18)
O4A C4A 1.232(18)
O1A C14A 1.394(19)
O1A C7A 1.406(16)
O15 C15 1.194(16)
N1B C6B 1.38(2)
N1B C2B 1.404(17)
N1B C1'B 1.483(19)
N1A C6A 1.373(17)
N1A C2A 1.391(17)
N1A C1'A 1.492(18)
N4 C3S 1.35(2)
N4 C1S 1.46(2)
N4 C2S 1.46(2)
O1E C3S 1.207(18)
C56 C55 1.53(2)
C56 C57 1.53(2)
C56 H56A 0.9900
C56 H56B 0.9900
C55 C54 1.55(2)
C55 H55A 0.9900
C55 H55B 0.9900
C54 C53 1.514(19)
C54 H54A 0.9900
C54 H54B 0.9900
C53 C52 1.54(2)
C53 H53A 0.9900
C53 H53B 0.9900
C52 C51 1.497(19)
C52 H52A 0.9900
C52 H52B 0.9900
C51 C50 1.53(2)
C51 H51A 0.9900
C51 H51B 0.9900
C50 C49 1.51(2)
C50 H50A 0.9900
C50 H50B 0.9900
C49 C48 1.54(2)
C49 H49A 0.9900
C49 H49B 0.9900
C48 C47 1.52(2)
C48 H48A 0.9900
C48 H48B 0.9900
C2'B C1'B 1.524(18)
C2'B C3'B 1.59(2)
C2'B H2'B 1.0000
C3'B C4'B 1.493(18)
C3'B H3'B 1.0000
C63 C64 1.50(2)
C64 C65 1.508(18)
C64 H64A 0.9900
C64 H64B 0.9900
C65 C66 1.52(2)
C65 H65A 0.9900
C65 H65B 0.9900
C66 C67 1.525(18)
C66 H66A 0.9900
C66 H66B 0.9900
C67 C68 1.52(2)
C67 H67A 0.9900
C67 H67B 0.9900
C68 C69 1.527(18)
C68 H68A 0.9900
C68 H68B 0.9900
C69 C70 1.51(2)
C69 H69A 0.9900
C69 H69B 0.9900
C70 C71 1.540(19)
C70 H70A 0.9900
C70 H70B 0.9900
C71 C72 1.53(2)
C71 H71A 0.9900
C71 H71B 0.9900
C72 C73 1.508(18)
C72 H72A 0.9900
C72 H72B 0.9900
C73 C74 1.55(2)
C73 H73A 0.9900
C73 H73B 0.9900
C74 C75 1.525(19)
C74 H74A 0.9900
C74 H74B 0.9900
C75 C76 1.53(2)
C75 H75A 0.9900
C75 H75B 0.9900
C76 C77 1.495(19)
C76 H76A 0.9900
C76 H76B 0.9900
C77 C78 1.57(2)
C77 H77A 0.9900
C77 H77B 0.9900
C78 H78A 0.9800
C78 H78B 0.9800
C78 H78C 0.9800
C1'B H1'B 1.0000
C4'B C5'B 1.525(19)
C4'B H4'B 1.0000
C5'B H5'1 0.9900
C5'B H5'2 0.9900
C6B C5B 1.37(2)
C6B H6B 0.9500
C5B C4B 1.441(19)
C5B C7B 1.46(2)
C4B N3B 1.383(19)
N3B C2B 1.37(2)
N3B H3B 0.8800
C7B C8B 1.36(2)
C14B C9B 1.38(2)
C14B C13B 1.38(2)
C13B C12B 1.42(2)
C13B H13B 0.9500
C12B C11B 1.36(2)
C12B H12B 0.9500
C11B C10B 1.37(2)
C11B H11B 0.9500
C10B C9B 1.37(2)
C10B H10B 0.9500
C9B C8B 1.475(19)
C8B H8B 0.9500
C30 C29 1.50(2)
C30 H30A 0.9800
C30 H30B 0.9800
C30 H30C 0.9800
C29 C28 1.527(19)
C29 H29A 0.9900
C29 H29B 0.9900
C28 C27 1.52(2)
C28 H28A 0.9900
C28 H28B 0.9900
C27 C26 1.516(19)
C27 H27A 0.9900
C27 H27B 0.9900
C26 C25 1.50(2)
C26 H26A 0.9900
C26 H26B 0.9900
C25 C24 1.520(19)
C25 H25A 0.9900
C25 H25B 0.9900
C24 C23 1.49(2)
C24 H24A 0.9900
C24 H24B 0.9900
C23 C22 1.541(19)
C23 H23A 0.9900
C23 H23B 0.9900
C22 C21 1.53(2)
C22 H22A 0.9900
C22 H22B 0.9900
C21 C20 1.530(19)
C21 H21A 0.9900
C21 H21B 0.9900
C20 C19 1.512(19)
C20 H20A 0.9900
C20 H20B 0.9900
C19 C18 1.522(18)
C19 H19A 0.9900
C19 H19B 0.9900
C18 C17 1.546(19)
C18 H18A 0.9900
C18 H18B 0.9900
C17 C16 1.53(2)
C17 H17A 0.9900
C17 H17B 0.9900
C16 C15 1.51(2)
C16 H16A 0.9900
C16 H16B 0.9900
C2'A C3'A 1.526(17)
C2'A C1'A 1.53(2)
C2'A H2'A 1.0000
C3'A C4'A 1.50(2)
C3'A H3'A 1.0000
C31 C32 1.51(2)
C32 C33 1.52(2)
C32 H32A 0.9900
C32 H32B 0.9900
C33 C34 1.517(19)
C33 H33A 0.9900
C33 H33B 0.9900
C34 C35 1.54(2)
C34 H34A 0.9900
C34 H34B 0.9900
C35 C36 1.526(19)
C35 H35A 0.9900
C35 H35B 0.9900
C36 C37 1.49(2)
C36 H36A 0.9900
C36 H36B 0.9900
C37 C38 1.525(19)
C37 H37A 0.9900
C37 H37B 0.9900
C38 C39 1.51(2)
C38 H38A 0.9900
C38 H38B 0.9900
C39 C40 1.525(18)
C39 H39A 0.9900
C39 H39B 0.9900
C40 C41 1.54(2)
C40 H40A 0.9900
C40 H40B 0.9900
C41 C42 1.506(18)
C41 H41A 0.9900
C41 H41B 0.9900
C42 C43 1.54(2)
C42 H42A 0.9900
C42 H42B 0.9900
C43 C44 1.51(2)
C43 H43A 0.9900
C43 H43B 0.9900
C44 C45 1.51(2)
C44 H44A 0.9900
C44 H44B 0.9900
C45 C46 1.54(2)
C45 H45A 0.9900
C45 H45B 0.9900
C46 H46A 0.9800
C46 H46B 0.9800
C46 H46C 0.9800
C1'A H1'A 1.0000
C4'A C5'A 1.500(18)
C4'A H4'A 1.0000
C5'A H5'3 0.9900
C5'A H5'4 0.9900
C2A N3A 1.380(19)
N3A C4A 1.410(18)
N3A H3A 0.8800
C4A C5A 1.451(19)
C5A C6A 1.333(19)
C5A C7A 1.45(2)
C6A H6A 0.9500
C7A C8A 1.35(2)
C14A C13A 1.36(2)
C14A C9A 1.40(2)
C13A C12A 1.40(2)
C13A H13A 0.9500
C12A C11A 1.39(2)
C12A H12A 0.9500
C11A C10A 1.37(2)
C11A H11A 0.9500
C10A C9A 1.41(2)
C10A H10A 0.9500
C9A C8A 1.43(2)
C8A H8A 0.9500
C62 C61 1.50(2)
C62 H62A 0.9800
C62 H62B 0.9800
C62 H62C 0.9800
C61 C60 1.54(2)
C61 H61A 0.9900
C61 H61B 0.9900
C60 C59 1.502(19)
C60 H60A 0.9900
C60 H60B 0.9900
C59 C58 1.54(2)
C59 H59A 0.9900
C59 H59B 0.9900
C58 C57 1.52(2)
C58 H58A 0.9900
C58 H58B 0.9900
C1S H1S1 0.9800
C1S H1S2 0.9800
C1S H1S3 0.9800
C3S H3S 0.9500
C2S H2S1 0.9800
C2S H2S2 0.9800
C2S H2S3 0.9800
C57 H57A 0.9900
C57 H57B 0.9900
